data_4502507
loop_
_publ_author_name
'Yue, Qi'
'Sun, Qian'
'Cheng, Ai-Ling'
'Gao, En-Qing'

_publ_section_title
;
 Metal&#x2212;Organic Framework Based on [Zn4O(COO)6] Clusters: Rare 3D
 Kagom\'e Topology and Luminescence
;
_journal_issue 1
_journal_name_full 'Crystal Growth &amp; Design'
_journal_page_first 44
_journal_paper_doi 10.1021/cg901312t
_journal_volume 10
_journal_year 2010
_chemical_formula_sum 'C1548 H2396 O756 S234 Zn98'
_chemical_formula_weight 47010.95
_chemical_name_systematic
; 
 ? 
;
_space_group_IT_number 165
_symmetry_cell_setting trigonal
_symmetry_space_group_name_Hall '-P 3 2"c'
_symmetry_space_group_name_H-M 'P -3 c 1'
_atom_sites_solution_hydrogens geom
_atom_sites_solution_primary direct
_atom_sites_solution_secondary difmap
_audit_creation_method SHELXL-97
_cell_angle_alpha 90.00
_cell_angle_beta 90.00
_cell_angle_gamma 120.00
_cell_formula_units_Z 1
_cell_length_a 33.3586(18)
_cell_length_b 33.3586(18)
_cell_length_c 67.839(5)
_cell_measurement_reflns_used 24244
_cell_measurement_temperature 113(2)
_cell_measurement_theta_max 22.4585
_cell_measurement_theta_min 3.0026
_cell_volume 65377(7)
_computing_structure_refinement 'SHELXL-97 (Sheldrick, 1997)'
_computing_structure_solution 'SHELXS-97 (Sheldrick, 1990)'
_diffrn_ambient_temperature 113(2)
_diffrn_detector_area_resol_mean 28.5714
_diffrn_measured_fraction_theta_full 0.954
_diffrn_measured_fraction_theta_max 0.954
_diffrn_measurement_device_type 'Saturn70 (4x4 bin mode)'
_diffrn_measurement_method CCD_Profile_fitting
_diffrn_radiation_monochromator graphite
_diffrn_radiation_source 'fine-focus sealed tube'
_diffrn_radiation_type MoK\a
_diffrn_radiation_wavelength 0.71073
_diffrn_reflns_av_R_equivalents 0.1746
_diffrn_reflns_av_sigmaI/netI 0.1741
_diffrn_reflns_limit_h_max 35
_diffrn_reflns_limit_h_min -31
_diffrn_reflns_limit_k_max 34
_diffrn_reflns_limit_k_min -35
_diffrn_reflns_limit_l_max 71
_diffrn_reflns_limit_l_min -71
_diffrn_reflns_number 134839
_diffrn_reflns_theta_full 22.44
_diffrn_reflns_theta_max 22.44
_diffrn_reflns_theta_min 3.00
_exptl_absorpt_coefficient_mu 1.136
_exptl_absorpt_correction_T_max 0.8047
_exptl_absorpt_correction_T_min 0.7269
_exptl_absorpt_correction_type multi-scan
_exptl_crystal_colour Yellow
_exptl_crystal_density_diffrn 1.194
_exptl_crystal_density_method 'not measured'
_exptl_crystal_description Prism
_exptl_crystal_F_000 24416
_exptl_crystal_size_max 0.30
_exptl_crystal_size_mid 0.20
_exptl_crystal_size_min 0.20
_refine_diff_density_max 0.994
_refine_diff_density_min -0.661
_refine_diff_density_rms 0.098
_refine_ls_extinction_method none
_refine_ls_goodness_of_fit_ref 1.006
_refine_ls_hydrogen_treatment constr
_refine_ls_matrix_type full
_refine_ls_number_parameters 1200
_refine_ls_number_reflns 27032
_refine_ls_number_restraints 52
_refine_ls_restrained_S_all 1.007
_refine_ls_R_factor_all 0.1966
_refine_ls_R_factor_gt 0.1195
_refine_ls_shift/su_max 0.002
_refine_ls_shift/su_mean 0.000
_refine_ls_structure_factor_coef Fsqd
_refine_ls_weighting_details 'calc w=1/[\s^2^(Fo^2^)+(0.1872P)^2^+0.0000P] where P=(Fo^2^+2Fc^2^)/3'
_refine_ls_weighting_scheme calc
_refine_ls_wR_factor_gt 0.3079
_refine_ls_wR_factor_ref 0.3652
_reflns_number_gt 13290
_reflns_number_total 27032
_reflns_threshold_expression >2sigma(I)
_cod_data_source_file cg901312t_si_002.cif
_cod_data_source_block sq1
_cod_depositor_comments
;
The following automatic conversions were performed:

'_symmetry_cell_setting' value 'Trigonal' changed to 'trigonal'
according to /home/saulius/struct/CIF-dictionaries/cif_core.dic
dictionary named 'cif_core.dic' version 2.4.2 from
2011-04-26.

'_exptl_absorpt_correction_type' value 'Multi-scan'
changed to 'multi-scan' according to
/home/saulius/struct/CIF-dictionaries/cif_core.dic dictionary named
'cif_core.dic' version 2.4.2 from
2011-04-26.

'_refine_ls_hydrogen_treatment' value 'Constr' changed
to 'constr' according to
/home/saulius/struct/CIF-dictionaries/cif_core.dic dictionary named
'cif_core.dic' version 2.4.2 from 2011-04-26.

Automatic conversion script
Id: cif_fix_values 1715 2011-07-08 13:25:40Z adriana 
;
_cod_original_sg_symbol_H-M P-3c1
_cod_database_code 4502507

loop_
_symmetry_equiv_pos_as_xyz
'x, y, z'
'-y, x-y, z'
'-x+y, -x, z'
'y, x, -z+1/2'
'x-y, -y, -z+1/2'
'-x, -x+y, -z+1/2'
'-x, -y, -z'
'y, -x+y, -z'
'x-y, x, -z'
'-y, -x, z-1/2'
'-x+y, y, z-1/2'
'x, x-y, z-1/2'

loop_
_atom_site_label
_atom_site_type_symbol
_atom_site_fract_x
_atom_site_fract_y
_atom_site_fract_z
_atom_site_U_iso_or_equiv
_atom_site_adp_type
_atom_site_occupancy
_atom_site_symmetry_multiplicity
_atom_site_calc_flag
_atom_site_refinement_flags
Zn1 Zn 0.28573(4) 0.17564(5) 0.562767(16) 0.0650(4) Uani 1 1 d .
Zn2 Zn 0.33085(4) 0.16368(5) 0.522590(17) 0.0658(4) Uani 1 1 d .
Zn3 Zn 0.39230(4) 0.23019(5) 0.556875(17) 0.0698(4) Uani 1 1 d .
Zn4 Zn 0.32854(5) 0.25785(5) 0.532107(18) 0.0716(4) Uani 1 1 d .
Zn5 Zn 0.28680(4) 0.16971(5) 0.272561(16) 0.0712(4) Uani 1 1 d .
Zn6 Zn 0.33107(5) 0.15824(6) 0.312641(18) 0.0838(5) Uani 1 1 d .
Zn7 Zn 0.39506(5) 0.22513(7) 0.27878(2) 0.1054(6) Uani 1 1 d .
Zn8 Zn 0.33176(5) 0.25281(6) 0.303515(19) 0.0896(5) Uani 1 1 d .
C1 C 0.3254(4) 0.2165(5) 0.49025(18) 0.075(3) Uani 1 1 d .
C2 C 0.3290(5) 0.2127(5) 0.34447(18) 0.085(4) Uani 1 1 d .
C3 C 0.3268(3) 0.2235(3) 0.46858(7) 0.094(4) Uani 1 1 d G
C4 C 0.3324(3) 0.2654(3) 0.46186(10) 0.111(5) Uani 1 1 d G
H4A H 0.3367 0.2883 0.4708 0.133 Uiso 1 1 calc R
C5 C 0.3317(4) 0.2731(3) 0.44175(11) 0.143(8) Uani 1 1 d G
H5A H 0.3355 0.3011 0.4373 0.172 Uiso 1 1 calc R
C6 C 0.3253(4) 0.2388(3) 0.42836(7) 0.112(5) Uani 1 1 d G
C14 C 0.3197(3) 0.1969(3) 0.43508(10) 0.102(5) Uani 1 1 d G
C15 C 0.3204(3) 0.1893(3) 0.45519(11) 0.083(4) Uani 1 1 d G
H15A H 0.3167 0.1613 0.4597 0.099 Uiso 1 1 calc R
C7 C 0.3291(4) 0.2399(4) 0.40616(8) 0.138(7) Uani 1 1 d G
C8 C 0.3361(4) 0.2742(3) 0.39269(13) 0.143(7) Uani 1 1 d G
H8A H 0.3407 0.3025 0.3971 0.172 Uiso 1 1 calc R
C9 C 0.3364(4) 0.2661(3) 0.37260(11) 0.106(5) Uani 1 1 d G
H9A H 0.3411 0.2891 0.3636 0.127 Uiso 1 1 calc R
C10 C 0.3296(3) 0.2237(4) 0.36598(8) 0.090(4) Uani 1 1 d G
C11 C 0.3225(3) 0.1894(3) 0.37945(12) 0.096(4) Uani 1 1 d G
H11A H 0.3179 0.1610 0.3750 0.115 Uiso 1 1 calc R
C12 C 0.3223(3) 0.1975(3) 0.39954(11) 0.130(7) Uani 1 1 d G
C13 C 0.3156(7) 0.1623(6) 0.41797(13) 0.137(7) Uani 1 1 d .
H13A H 0.2857 0.1342 0.4178 0.165 Uiso 1 1 calc R
H13B H 0.3401 0.1547 0.4185 0.165 Uiso 1 1 calc R
C16 C 0.3508(4) 0.1980(5) 0.59588(15) 0.075(3) Uani 1 1 d .
C17 C 0.3478(5) 0.1530(5) 0.73982(18) 0.096(4) Uani 1 1 d .
C18 C 0.3574(4) 0.1942(5) 0.61714(16) 0.087(4) Uani 1 1 d .
C19 C 0.4054(6) 0.2105(8) 0.6242(2) 0.184(10) Uani 1 1 d U
H19A H 0.4302 0.2259 0.6156 0.221 Uiso 1 1 calc R
C20 C 0.4135(4) 0.2029(7) 0.64380(19) 0.143(7) Uani 1 1 d U
H20A H 0.4424 0.2077 0.6476 0.171 Uiso 1 1 calc R
C21 C 0.3784(5) 0.1883(6) 0.65709(16) 0.116(5) Uani 1 1 d .
C22 C 0.3762(5) 0.1823(7) 0.67839(16) 0.124(6) Uani 1 1 d .
C23 C 0.4144(5) 0.1904(9) 0.6906(2) 0.209(13) Uani 1 1 d .
H23A H 0.4435 0.1982 0.6858 0.251 Uiso 1 1 calc R
C24 C 0.4028(6) 0.1852(8) 0.71136(19) 0.182(11) Uani 1 1 d .
H24A H 0.4263 0.1980 0.7207 0.218 Uiso 1 1 calc R
C25 C 0.3560(5) 0.1605(6) 0.71748(17) 0.106(5) Uani 1 1 d .
C26 C 0.3213(5) 0.1506(6) 0.70474(15) 0.118(6) Uani 1 1 d .
H26A H 0.2911 0.1378 0.7094 0.141 Uiso 1 1 calc R
C27 C 0.3306(4) 0.1596(5) 0.68442(16) 0.093(4) Uani 1 1 d .
C28 C 0.2987(4) 0.1550(5) 0.66713(13) 0.101(5) Uani 1 1 d .
H28A H 0.2748 0.1230 0.6651 0.121 Uiso 1 1 calc R
H28B H 0.2843 0.1737 0.6692 0.121 Uiso 1 1 calc R
C29 C 0.3322(4) 0.1730(5) 0.64998(15) 0.084(4) Uani 1 1 d .
C30 C 0.3217(4) 0.1752(4) 0.63054(15) 0.082(3) Uani 1 1 d .
H30A H 0.2913 0.1642 0.6266 0.098 Uiso 1 1 calc R
C31 C 0.4231(5) 0.1771(5) 0.53110(19) 0.084(4) Uani 1 1 d .
C32 C 0.6808(7) 0.1135(8) 0.5380(3) 0.141(7) Uani 1 1 d .
C33 C 0.4585(4) 0.1620(4) 0.52910(19) 0.080(3) Uani 1 1 d .
C34 C 0.4618(5) 0.1405(5) 0.5103(2) 0.114(5) Uani 1 1 d .
H34A H 0.4406 0.1345 0.5002 0.137 Uiso 1 1 calc R
C35 C 0.4943(5) 0.1301(6) 0.5081(2) 0.134(7) Uani 1 1 d .
H35A H 0.4980 0.1190 0.4961 0.161 Uiso 1 1 calc R
C36 C 0.5235(4) 0.1357(7) 0.5237(2) 0.138(7) Uani 1 1 d .
C37 C 0.5641(6) 0.1268(8) 0.5238(3) 0.169(8) Uani 1 1 d .
C38 C 0.5789(5) 0.1060(7) 0.5091(3) 0.152(8) Uani 1 1 d U
H38A H 0.5657 0.0969 0.4966 0.182 Uiso 1 1 calc R
C39 C 0.6138(6) 0.1016(6) 0.5156(2) 0.131(6) Uani 1 1 d .
H39A H 0.6230 0.0849 0.5077 0.157 Uiso 1 1 calc R
C40 C 0.6395(4) 0.1205(7) 0.5340(3) 0.145(7) Uani 1 1 d U
C41 C 0.6234(6) 0.1402(9) 0.5476(3) 0.202(12) Uani 1 1 d .
H41A H 0.6397 0.1524 0.5592 0.243 Uiso 1 1 calc R
C42 C 0.5855(5) 0.1420(7) 0.5442(2) 0.145(7) Uani 1 1 d .
C43 C 0.5610(6) 0.1659(9) 0.5565(3) 0.193(11) Uani 1 1 d .
H43A H 0.5487 0.1503 0.5690 0.231 Uiso 1 1 calc R
H43B H 0.5824 0.1984 0.5590 0.231 Uiso 1 1 calc R
C44 C 0.5207(7) 0.1588(9) 0.5418(3) 0.198(12) Uani 1 1 d .
C45 C 0.4891(5) 0.1695(7) 0.5444(2) 0.144(7) Uani 1 1 d .
H45A H 0.4867 0.1820 0.5563 0.173 Uiso 1 1 calc R
C46 C 0.2560(4) 0.0858(4) 0.5421(2) 0.078(3) Uani 1 1 d .
C47 C -0.0275(5) -0.2248(4) 0.5481(2) 0.104(5) Uani 1 1 d .
C48 C 0.2152(5) 0.0345(5) 0.5416(2) 0.093(4) Uani 1 1 d .
C49 C 0.2127(5) 0.0081(5) 0.5240(2) 0.089(4) Uani 1 1 d .
H49A H 0.2350 0.0223 0.5143 0.107 Uiso 1 1 calc R
C50 C 0.1789(4) -0.0364(4) 0.52148(19) 0.089(4) Uani 1 1 d .
H50A H 0.1786 -0.0537 0.5107 0.107 Uiso 1 1 calc R
C51 C 0.1436(4) -0.0555(4) 0.53613(19) 0.072(3) Uani 1 1 d .
C52 C 0.1030(4) -0.1008(5) 0.53650(19) 0.085(4) Uani 1 1 d .
C53 C 0.0842(6) -0.1392(6) 0.5234(2) 0.121(5) Uani 1 1 d .
H53A H 0.1008 -0.1375 0.5121 0.145 Uiso 1 1 calc R
C54 C 0.0424(5) -0.1786(6) 0.5268(2) 0.132(7) Uani 1 1 d .
H54A H 0.0307 -0.2028 0.5177 0.158 Uiso 1 1 calc R
C55 C 0.0174(5) -0.1821(4) 0.54413(18) 0.095(4) Uani 1 1 d .
C56 C 0.0371(4) -0.1463(5) 0.5583(2) 0.100(5) Uani 1 1 d .
H56A H 0.0228 -0.1497 0.5704 0.120 Uiso 1 1 calc R
C57 C 0.0777(5) -0.1065(4) 0.55403(17) 0.091(4) Uani 1 1 d .
C58 C 0.1067(5) -0.0613(5) 0.56760(19) 0.125(6) Uani 1 1 d .
H58A H 0.0891 -0.0462 0.5708 0.150 Uiso 1 1 calc R
H58B H 0.1177 -0.0683 0.5796 0.150 Uiso 1 1 calc R
C59 C 0.1451(5) -0.0337(6) 0.5534(2) 0.101(4) Uani 1 1 d .
C60 C 0.1819(5) 0.0121(6) 0.55652(19) 0.097(4) Uani 1 1 d .
H60A H 0.1841 0.0272 0.5683 0.116 Uiso 1 1 calc R
C61 C 0.4127(8) 0.1518(7) 0.3019(3) 0.191(8) Uani 1 1 d D
C62 C 0.6836(7) 0.1201(13) 0.2945(3) 0.235(16) Uani 1 1 d DU
C63 C 0.4507(5) 0.1452(5) 0.30163(19) 0.188(10) Uani 1 1 d GD
C64 C 0.4403(4) 0.1095(6) 0.3149(2) 0.196(11) Uani 1 1 d GD
H64A H 0.4134 0.0974 0.3224 0.235 Uiso 1 1 calc R
C65 C 0.4700(5) 0.0918(6) 0.3168(2) 0.298(14) Uani 1 1 d GD
H65A H 0.4631 0.0679 0.3257 0.357 Uiso 1 1 calc R
C66 C 0.5102(5) 0.1099(7) 0.3056(3) 0.191(8) Uani 1 1 d GD
C74 C 0.5206(4) 0.1456(7) 0.2923(2) 0.256(17) Uani 1 1 d GDU
C75 C 0.4909(5) 0.1633(5) 0.2904(2) 0.205(11) Uani 1 1 d GDU
H75A H 0.4978 0.1872 0.2815 0.246 Uiso 1 1 calc R
C67 C 0.5491(4) 0.1025(8) 0.3021(3) 0.30(2) Uani 1 1 d G
C68 C 0.5627(5) 0.0768(7) 0.3136(3) 0.255(16) Uani 1 1 d G
H68A H 0.5426 0.0562 0.3229 0.306 Uiso 1 1 calc R
C69 C 0.6064(5) 0.0820(7) 0.3111(3) 0.298(14) Uani 1 1 d GU
H69A H 0.6155 0.0648 0.3188 0.357 Uiso 1 1 calc R
C70 C 0.6365(4) 0.1127(7) 0.2971(2) 0.207(11) Uani 1 1 d GDU
C71 C 0.6229(5) 0.1384(6) 0.2856(2) 0.210(12) Uani 1 1 d GU
H71A H 0.6431 0.1590 0.2762 0.252 Uiso 1 1 calc R
C72 C 0.5793(6) 0.1332(7) 0.2881(3) 0.250(14) Uani 1 1 d GU
C73 C 0.5655(9) 0.1628(13) 0.2776(4) 0.30(2) Uani 1 1 d .
H73A H 0.5571 0.1539 0.2639 0.364 Uiso 1 1 calc R
H73B H 0.5879 0.1956 0.2786 0.364 Uiso 1 1 calc R
C76 C 0.2470(5) 0.0794(5) 0.29458(19) 0.093(4) Uani 1 1 d .
C77 C -0.0284(6) -0.2304(7) 0.28892(18) 0.143(8) Uani 1 1 d .
C78 C 0.2082(5) 0.0333(5) 0.29689(19) 0.099(4) Uani 1 1 d .
C79 C 0.1941(5) 0.0151(5) 0.31642(18) 0.097(4) Uani 1 1 d .
H79A H 0.2102 0.0332 0.3272 0.116 Uiso 1 1 calc R
C80 C 0.1576(5) -0.0283(5) 0.31947(16) 0.086(4) Uani 1 1 d .
H80A H 0.1506 -0.0402 0.3322 0.104 Uiso 1 1 calc R
C81 C 0.1295(4) -0.0564(4) 0.30304(13) 0.070(3) Uani 1 1 d .
C82 C 0.0893(4) -0.1000(4) 0.30246(15) 0.067(3) Uani 1 1 d .
C83 C 0.0617(4) -0.1301(4) 0.31759(15) 0.072(3) Uani 1 1 d .
H83A H 0.0679 -0.1214 0.3308 0.086 Uiso 1 1 calc R
C84 C 0.0273(4) -0.1703(5) 0.31268(15) 0.082(4) Uani 1 1 d .
H84A H 0.0103 -0.1908 0.3227 0.099 Uiso 1 1 calc R
C85 C 0.0139(4) -0.1850(4) 0.29250(15) 0.089(4) Uani 1 1 d .
C86 C 0.0379(4) -0.1544(4) 0.27743(17) 0.073(3) Uani 1 1 d .
H86A H 0.0293 -0.1616 0.2643 0.088 Uiso 1 1 calc R
C87 C 0.0763(5) -0.1116(5) 0.28313(15) 0.079(4) Uani 1 1 d .
C88 C 0.1088(4) -0.0739(4) 0.26871(16) 0.081(4) Uani 1 1 d .
H88A H 0.0926 -0.0622 0.2608 0.097 Uiso 1 1 calc R
H88B H 0.1247 -0.0847 0.2601 0.097 Uiso 1 1 calc R
C89 C 0.1430(4) -0.0366(4) 0.28416(15) 0.070(3) Uani 1 1 d .
C90 C 0.1796(4) 0.0062(4) 0.28073(16) 0.071(3) Uani 1 1 d .
H90A H 0.1861 0.0180 0.2680 0.086 Uiso 1 1 calc R
C91 C 0.2687(12) 0.2929(15) 0.5717(6) 0.40(3) Uani 1 1 d U
H91A H 0.2482 0.2726 0.5817 0.599 Uiso 1 1 calc R
H91B H 0.2589 0.2783 0.5590 0.599 Uiso 1 1 calc R
H91C H 0.2682 0.3214 0.5717 0.599 Uiso 1 1 calc R
C92 C 0.3739(9) 0.3314(9) 0.5709(4) 0.240(7) Uani 1 1 d U
H92A H 0.3914 0.3235 0.5797 0.360 Uiso 1 1 calc R
H92B H 0.3844 0.3639 0.5720 0.360 Uiso 1 1 calc R
H92C H 0.3782 0.3243 0.5576 0.360 Uiso 1 1 calc R
C93 C 0.2526(9) 0.3396(9) 0.5170(4) 0.240(7) Uani 1 1 d .
H93A H 0.2218 0.3142 0.5189 0.360 Uiso 1 1 calc R
H93B H 0.2526 0.3591 0.5066 0.360 Uiso 1 1 calc R
H93C H 0.2634 0.3572 0.5290 0.360 Uiso 1 1 calc R
C94 C 0.3505(9) 0.3512(9) 0.5053(4) 0.240(7) Uani 1 1 d .
H94A H 0.3641 0.3326 0.5020 0.360 Uiso 1 1 calc R
H94B H 0.3655 0.3696 0.5167 0.360 Uiso 1 1 calc R
H94C H 0.3542 0.3711 0.4944 0.360 Uiso 1 1 calc R
C95 C 0.2744(9) 0.3134(12) 0.3361(5) 0.321(10) Uani 1 1 d DU
H95A H 0.2574 0.2802 0.3364 0.481 Uiso 1 1 calc R
H95B H 0.2571 0.3244 0.3289 0.481 Uiso 1 1 calc R
H95C H 0.2794 0.3252 0.3493 0.481 Uiso 1 1 calc R
C96 C 0.3369(13) 0.3848(9) 0.3288(5) 0.321(10) Uani 1 1 d D
H96A H 0.3660 0.4057 0.3228 0.481 Uiso 1 1 calc R
H96B H 0.3387 0.3909 0.3427 0.481 Uiso 1 1 calc R
H96C H 0.3130 0.3891 0.3231 0.481 Uiso 1 1 calc R
C97 C 0.3091(13) 0.2786(9) 0.2366(4) 0.321(10) Uani 1 1 d D
O1 O 0.3337(2) 0.2056(3) 0.54278(9) 0.069(2) Uani 1 1 d .
O2 O 0.3360(2) 0.2012(3) 0.29199(9) 0.079(2) Uani 1 1 d .
O3 O 0.3264(3) 0.2467(3) 0.50168(11) 0.082(2) Uani 1 1 d .
O4 O 0.3224(3) 0.1783(3) 0.49531(10) 0.086(2) Uani 1 1 d .
O5 O 0.3295(4) 0.2433(4) 0.33310(13) 0.114(3) Uani 1 1 d .
O6 O 0.3293(3) 0.1774(3) 0.33992(12) 0.094(3) Uani 1 1 d .
O7 O 0.3867(3) 0.1599(3) 0.51985(14) 0.094(3) Uani 1 1 d .
O8 O 0.4252(4) 0.1980(4) 0.54706(14) 0.125(4) Uani 1 1 d .
O9 O 0.7070(4) 0.1409(5) 0.55423(15) 0.143(4) Uani 1 1 d .
O10 O 0.6938(4) 0.0927(5) 0.52852(16) 0.136(4) Uani 1 1 d .
O11 O 0.2809(3) 0.1018(3) 0.52726(12) 0.083(2) Uani 1 1 d .
O12 O 0.2565(3) 0.1067(3) 0.55773(13) 0.087(2) Uani 1 1 d .
O13 O -0.0492(3) -0.2297(3) 0.56344(12) 0.094(3) Uani 1 1 d .
O14 O -0.0410(4) -0.2518(4) 0.53421(16) 0.153(5) Uani 1 1 d .
O15 O 0.3103(3) 0.1809(3) 0.59015(10) 0.083(2) Uani 1 1 d .
O16 O 0.3864(3) 0.2171(3) 0.58478(11) 0.090(2) Uani 1 1 d .
O17 O 0.3075(3) 0.1340(3) 0.74535(10) 0.087(2) Uani 1 1 d .
O18 O 0.3830(3) 0.1653(4) 0.75078(13) 0.122(4) Uani 1 1 d .
O19 O 0.2540(3) 0.1005(3) 0.27805(12) 0.090(2) Uani 1 1 d .
O20 O 0.2726(3) 0.1011(3) 0.30932(12) 0.097(3) Uani 1 1 d .
O21 O -0.0520(3) -0.2344(3) 0.27319(13) 0.090(2) Uani 1 1 d .
O22 O -0.0407(5) -0.2589(5) 0.30155(18) 0.199(7) Uani 1 1 d .
O23 O 0.4195(6) 0.1828(7) 0.2877(3) 0.220(7) Uani 1 1 d D
O24 O 0.3793(4) 0.1419(5) 0.31267(19) 0.148(4) Uani 1 1 d D
O25 O 0.7109(6) 0.1481(7) 0.2817(2) 0.218(8) Uani 1 1 d D
O26 O 0.6971(7) 0.0956(9) 0.3040(3) 0.257(11) Uani 1 1 d D
O27 O 0.3256(4) 0.2659(4) 0.56377(13) 0.127(4) Uani 1 1 d .
O28 O 0.3127(5) 0.3065(4) 0.52821(14) 0.150(5) Uani 1 1 d .
O29 O 0.3230(11) 0.3077(9) 0.3062(4) 0.322(13) Uani 1 1 d U
O30 O 0.3316(8) 0.2663(10) 0.2703(3) 0.311(13) Uani 1 1 d .
S1 S 0.3232(3) 0.3039(3) 0.57626(11) 0.205(3) Uani 1 1 d U
S2 S 0.2930(3) 0.3162(3) 0.51007(12) 0.203(3) Uani 1 1 d .
S3 S 0.3249(6) 0.3312(5) 0.3252(2) 0.337(7) Uani 1 1 d DU
S4 S 0.3288(4) 0.3029(5) 0.25945(15) 0.150(4) Uani 0.50 1 d PD
Zn9 Zn 0.0000 0.0000 0.5000 0.1009(13) Uani 1 6 d S
C99 C 0.0903(8) 0.0546(8) 0.5499(4) 0.230(8) Uani 1 1 d .
H99A H 0.0606 0.0449 0.5558 0.344 Uiso 1 1 calc R
H99B H 0.1134 0.0824 0.5562 0.344 Uiso 1 1 calc R
H99C H 0.0980 0.0306 0.5516 0.344 Uiso 1 1 calc R
C98 C 0.1468(9) 0.0849(8) 0.5140(4) 0.230(8) Uani 1 1 d .
H98A H 0.1456 0.0899 0.5002 0.344 Uiso 1 1 calc R
H98B H 0.1554 0.0618 0.5161 0.344 Uiso 1 1 calc R
H98C H 0.1692 0.1133 0.5202 0.344 Uiso 1 1 calc R
O31 O 0.0575(4) 0.0169(4) 0.51739(19) 0.148(4) Uani 1 1 d .
S5 S 0.08840(19) 0.0649(2) 0.52519(9) 0.1505(18) Uani 1 1 d .

loop_
_atom_site_aniso_label
_atom_site_aniso_U_11
_atom_site_aniso_U_22
_atom_site_aniso_U_33
_atom_site_aniso_U_23
_atom_site_aniso_U_13
_atom_site_aniso_U_12
Zn1 0.0528(7) 0.0889(9) 0.0469(7) 0.0066(6) 0.0006(5) 0.0305(7)
Zn2 0.0508(7) 0.0841(9) 0.0537(7) -0.0003(6) -0.0035(5) 0.0272(7)
Zn3 0.0515(7) 0.0868(10) 0.0542(7) 0.0049(6) 0.0002(6) 0.0218(7)
Zn4 0.0738(9) 0.0839(10) 0.0540(7) 0.0018(6) -0.0013(6) 0.0371(8)
Zn5 0.0618(8) 0.0907(10) 0.0466(7) -0.0095(6) -0.0065(6) 0.0272(7)
Zn6 0.0692(9) 0.1145(12) 0.0520(8) -0.0054(7) -0.0070(6) 0.0341(9)
Zn7 0.0757(10) 0.1526(16) 0.0624(9) -0.0052(9) -0.0003(7) 0.0380(11)
Zn8 0.0838(10) 0.1083(12) 0.0566(8) -0.0066(8) -0.0020(7) 0.0330(9)
C1 0.071(8) 0.068(8) 0.085(9) -0.007(7) -0.026(7) 0.033(7)
C2 0.092(10) 0.093(10) 0.053(8) -0.018(7) -0.002(6) 0.033(8)
C3 0.114(11) 0.146(13) 0.037(7) 0.011(8) -0.015(6) 0.075(10)
C4 0.109(11) 0.157(15) 0.058(8) -0.004(9) 0.016(7) 0.060(11)
C5 0.27(2) 0.213(19) 0.052(8) 0.020(10) 0.026(10) 0.197(19)
C6 0.158(15) 0.153(14) 0.066(8) -0.041(9) -0.006(8) 0.108(13)
C14 0.120(12) 0.148(14) 0.052(8) 0.018(8) -0.006(7) 0.079(11)
C15 0.080(8) 0.128(11) 0.044(7) -0.004(7) -0.008(6) 0.054(8)
C7 0.158(16) 0.24(2) 0.026(7) 0.003(10) 0.003(7) 0.110(16)
C8 0.24(2) 0.167(17) 0.048(9) -0.020(9) -0.033(10) 0.115(16)
C9 0.140(14) 0.110(12) 0.064(9) -0.005(8) -0.018(8) 0.058(11)
C10 0.086(9) 0.140(13) 0.042(7) 0.014(8) -0.007(6) 0.055(9)
C11 0.093(9) 0.149(13) 0.034(6) -0.025(7) 0.000(6) 0.052(9)
C12 0.068(9) 0.156(15) 0.156(16) -0.085(13) -0.025(9) 0.049(10)
C13 0.216(18) 0.157(15) 0.014(6) 0.000(7) -0.015(8) 0.075(14)
C16 0.066(8) 0.115(10) 0.054(7) -0.015(7) -0.020(6) 0.053(8)
C17 0.069(9) 0.136(13) 0.067(8) 0.008(8) -0.006(7) 0.039(9)
C18 0.069(8) 0.127(11) 0.057(7) -0.001(7) -0.025(6) 0.044(8)
C19 0.088(11) 0.27(2) 0.074(9) 0.033(12) 0.004(8) -0.001(14)
C20 0.053(8) 0.27(2) 0.076(8) 0.025(11) -0.016(7) 0.055(11)
C21 0.124(13) 0.168(15) 0.049(7) 0.022(8) 0.031(8) 0.068(12)
C22 0.069(9) 0.229(19) 0.047(7) -0.011(9) -0.011(6) 0.055(11)
C23 0.076(10) 0.40(4) 0.061(9) 0.056(14) -0.001(8) 0.055(16)
C24 0.099(12) 0.33(3) 0.047(8) 0.032(12) -0.018(8) 0.054(15)
C25 0.106(11) 0.154(14) 0.061(8) 0.027(8) 0.017(8) 0.068(11)
C26 0.085(9) 0.242(19) 0.039(7) 0.023(8) -0.004(6) 0.091(12)
C27 0.063(8) 0.169(14) 0.051(7) 0.004(7) -0.014(6) 0.062(9)
C28 0.057(7) 0.170(14) 0.035(6) 0.013(7) 0.027(5) 0.026(8)
C29 0.063(8) 0.143(12) 0.043(6) 0.012(7) -0.001(5) 0.049(8)
C30 0.080(8) 0.111(10) 0.058(7) 0.004(7) -0.001(6) 0.051(8)
C31 0.089(10) 0.097(10) 0.071(8) -0.009(7) 0.024(7) 0.051(8)
C32 0.138(16) 0.19(2) 0.136(16) -0.010(14) 0.003(13) 0.110(16)
C33 0.062(8) 0.082(8) 0.105(9) -0.020(7) -0.012(7) 0.042(7)
C34 0.082(10) 0.141(14) 0.104(11) -0.037(10) -0.011(8) 0.045(10)
C35 0.083(10) 0.220(19) 0.146(14) -0.077(13) -0.025(10) 0.111(13)
C36 0.056(8) 0.26(2) 0.124(12) -0.088(13) -0.052(8) 0.099(12)
C37 0.106(14) 0.24(2) 0.184(18) -0.095(17) -0.075(13) 0.099(16)
C38 0.089(10) 0.25(2) 0.186(16) -0.087(14) -0.019(10) 0.135(13)
C39 0.114(13) 0.165(16) 0.142(13) -0.097(12) -0.040(10) 0.091(12)
C40 0.047(7) 0.221(18) 0.196(16) -0.117(14) -0.030(9) 0.088(10)
C41 0.090(12) 0.34(3) 0.22(2) -0.14(2) -0.062(13) 0.138(18)
C42 0.091(11) 0.24(2) 0.128(13) -0.088(13) -0.068(10) 0.101(14)
C43 0.153(17) 0.37(3) 0.168(17) -0.111(19) -0.066(14) 0.21(2)
C44 0.179(19) 0.37(3) 0.132(15) -0.154(19) -0.086(14) 0.20(2)
C45 0.066(9) 0.27(2) 0.151(14) -0.061(14) -0.050(9) 0.120(13)
C46 0.068(8) 0.075(9) 0.103(10) 0.012(8) -0.014(8) 0.044(7)
C47 0.096(10) 0.047(7) 0.090(10) -0.028(7) 0.001(8) -0.025(7)
C48 0.101(11) 0.102(11) 0.089(9) -0.026(8) -0.041(8) 0.060(9)
C49 0.083(9) 0.100(11) 0.109(10) 0.024(8) 0.006(8) 0.064(9)
C50 0.055(7) 0.068(8) 0.108(10) -0.005(7) 0.020(7) 0.004(7)
C51 0.046(7) 0.052(7) 0.101(9) 0.013(6) 0.020(6) 0.013(6)
C52 0.066(8) 0.089(10) 0.093(9) -0.009(8) 0.017(7) 0.034(7)
C53 0.109(13) 0.157(16) 0.120(12) -0.018(11) 0.031(10) 0.084(12)
C54 0.098(12) 0.130(14) 0.110(12) -0.030(10) 0.033(10) 0.014(11)
C55 0.128(12) 0.044(7) 0.076(8) -0.024(6) -0.001(8) 0.015(7)
C56 0.059(8) 0.089(10) 0.097(10) 0.000(8) 0.014(7) -0.004(7)
C57 0.110(11) 0.081(9) 0.064(8) 0.010(7) 0.016(7) 0.034(9)
C58 0.097(11) 0.084(10) 0.094(10) 0.032(8) 0.018(8) -0.030(8)
C59 0.093(11) 0.110(12) 0.094(10) -0.018(9) -0.025(8) 0.048(10)
C60 0.089(10) 0.137(14) 0.069(8) 0.004(9) 0.011(8) 0.059(10)
C61 0.158(16) 0.29(2) 0.150(14) 0.058(14) 0.014(11) 0.134(17)
C62 0.162(19) 0.49(5) 0.133(18) 0.11(2) 0.079(16) 0.22(3)
C63 0.124(17) 0.30(3) 0.17(2) 0.055(19) -0.022(15) 0.13(2)
C64 0.16(2) 0.28(3) 0.22(2) 0.06(2) 0.051(17) 0.16(2)
C65 0.166(16) 0.51(4) 0.32(2) 0.21(2) 0.091(15) 0.25(2)
C66 0.158(16) 0.29(2) 0.150(14) 0.058(14) 0.014(11) 0.134(17)
C74 0.16(2) 0.49(5) 0.146(19) 0.12(3) 0.075(17) 0.19(3)
C75 0.103(15) 0.22(3) 0.23(2) 0.08(2) 0.071(17) 0.038(15)
C67 0.122(18) 0.46(5) 0.34(4) 0.26(4) 0.11(2) 0.17(3)
C68 0.15(2) 0.44(4) 0.26(3) 0.17(3) 0.089(19) 0.21(3)
C69 0.166(16) 0.51(4) 0.32(2) 0.21(2) 0.091(15) 0.25(2)
C70 0.120(13) 0.35(3) 0.21(2) 0.081(17) 0.046(12) 0.165(18)
C71 0.19(2) 0.38(4) 0.137(16) 0.071(19) 0.042(15) 0.20(2)
C72 0.177(19) 0.41(4) 0.25(2) 0.12(2) 0.032(18) 0.21(2)
C73 0.22(3) 0.51(6) 0.33(4) 0.22(4) 0.12(3) 0.29(4)
C76 0.127(13) 0.083(10) 0.059(8) -0.007(7) -0.012(8) 0.046(9)
C77 0.129(14) 0.20(2) 0.024(7) 0.018(9) 0.011(8) 0.020(13)
C78 0.108(11) 0.091(10) 0.084(9) 0.029(8) -0.005(8) 0.038(9)
C79 0.100(10) 0.113(12) 0.066(8) -0.012(8) 0.001(7) 0.044(10)
C80 0.104(10) 0.092(10) 0.054(7) 0.020(7) 0.013(7) 0.042(9)
C81 0.101(9) 0.077(8) 0.030(6) -0.002(5) -0.019(6) 0.041(7)
C82 0.077(8) 0.083(8) 0.053(7) -0.031(6) -0.014(6) 0.050(7)
C83 0.077(8) 0.052(7) 0.041(6) -0.019(5) -0.010(6) -0.001(6)
C84 0.095(9) 0.104(10) 0.046(7) 0.005(6) 0.005(6) 0.049(9)
C85 0.074(8) 0.091(9) 0.041(6) -0.001(6) -0.008(6) -0.005(7)
C86 0.074(8) 0.080(9) 0.064(7) 0.003(6) 0.002(6) 0.038(7)
C87 0.103(10) 0.106(10) 0.044(7) 0.001(6) -0.018(6) 0.062(9)
C88 0.056(7) 0.093(9) 0.070(7) 0.024(7) 0.010(6) 0.020(7)
C89 0.055(7) 0.085(9) 0.055(7) -0.015(6) -0.015(5) 0.025(7)
C90 0.099(9) 0.059(7) 0.059(7) -0.010(6) -0.027(6) 0.042(7)
C91 0.27(2) 0.52(7) 0.45(6) 0.00(5) -0.12(3) 0.22(4)
C92 0.226(11) 0.232(17) 0.205(15) 0.062(12) 0.068(13) 0.072(14)
C93 0.226(11) 0.232(17) 0.205(15) 0.062(12) 0.068(13) 0.072(14)
C94 0.226(11) 0.232(17) 0.205(15) 0.062(12) 0.068(13) 0.072(14)
C95 0.36(2) 0.31(3) 0.26(2) 0.028(18) 0.006(17) 0.14(2)
C96 0.36(2) 0.31(3) 0.26(2) 0.028(18) 0.006(17) 0.14(2)
C97 0.36(2) 0.31(3) 0.26(2) 0.028(18) 0.006(17) 0.14(2)
O1 0.063(4) 0.090(5) 0.046(4) 0.009(4) 0.000(3) 0.032(4)
O2 0.068(5) 0.108(6) 0.048(4) -0.008(4) 0.003(3) 0.035(5)
O3 0.089(6) 0.101(6) 0.067(5) -0.001(5) -0.007(4) 0.056(5)
O4 0.105(6) 0.093(6) 0.048(4) -0.006(4) -0.003(4) 0.041(5)
O5 0.128(9) 0.147(9) 0.068(6) 0.004(6) -0.009(5) 0.069(8)
O6 0.093(7) 0.101(7) 0.080(6) -0.004(5) -0.004(5) 0.041(6)
O7 0.075(6) 0.101(7) 0.115(7) -0.024(5) -0.016(5) 0.049(5)
O8 0.116(8) 0.197(12) 0.101(7) -0.030(7) -0.026(6) 0.108(8)
O9 0.170(11) 0.198(13) 0.099(7) -0.041(8) -0.007(7) 0.122(10)
O10 0.120(9) 0.206(13) 0.123(9) -0.054(8) -0.034(7) 0.111(9)
O11 0.081(6) 0.066(5) 0.082(5) 0.013(4) 0.022(5) 0.022(4)
O12 0.083(6) 0.080(6) 0.083(6) 0.007(5) 0.016(5) 0.029(5)
O13 0.086(6) 0.086(6) 0.076(6) 0.005(5) 0.015(5) 0.018(5)
O14 0.153(10) 0.090(7) 0.118(8) 0.001(7) 0.041(7) -0.012(7)
O15 0.082(6) 0.091(6) 0.061(4) 0.016(4) 0.002(4) 0.033(5)
O16 0.071(5) 0.119(7) 0.076(5) 0.012(5) 0.011(4) 0.046(5)
O17 0.092(6) 0.105(7) 0.055(5) 0.008(4) -0.002(4) 0.042(6)
O18 0.095(7) 0.179(11) 0.083(6) -0.006(6) -0.005(5) 0.062(7)
O19 0.086(6) 0.099(6) 0.073(5) -0.014(5) -0.019(4) 0.037(5)
O20 0.074(6) 0.122(7) 0.071(5) 0.011(5) -0.002(4) 0.030(5)
O21 0.081(6) 0.076(6) 0.088(6) -0.009(5) 0.008(5) 0.020(5)
O22 0.194(14) 0.178(14) 0.096(9) 0.001(9) -0.027(9) -0.005(11)
O23 0.210(17) 0.28(2) 0.236(17) 0.074(15) 0.073(13) 0.174(16)
O24 0.140(10) 0.205(13) 0.146(10) 0.003(9) -0.014(8) 0.122(10)
O25 0.185(15) 0.37(3) 0.144(12) 0.074(14) 0.047(11) 0.168(17)
O26 0.228(19) 0.44(3) 0.198(17) 0.106(18) 0.080(14) 0.24(2)
O27 0.201(12) 0.134(9) 0.076(6) -0.016(6) 0.008(6) 0.106(9)
O28 0.248(15) 0.172(11) 0.086(7) -0.002(7) -0.052(8) 0.147(11)
O29 0.48(4) 0.26(3) 0.29(2) -0.038(17) -0.01(2) 0.23(3)
O30 0.28(3) 0.51(4) 0.22(2) 0.01(2) 0.063(17) 0.26(3)
S1 0.195(7) 0.243(8) 0.176(6) -0.031(6) -0.008(5) 0.108(6)
S2 0.228(8) 0.192(7) 0.213(7) -0.039(5) -0.024(6) 0.123(6)
S3 0.404(17) 0.258(13) 0.297(14) -0.039(10) 0.048(12) 0.126(14)
S4 0.149(9) 0.207(12) 0.098(6) 0.026(7) -0.015(6) 0.093(9)
Zn9 0.0730(15) 0.0730(15) 0.157(4) 0.000 0.000 0.0365(7)
C99 0.22(2) 0.164(15) 0.25(2) 0.040(14) 0.006(15) 0.055(14)
C98 0.22(2) 0.164(15) 0.25(2) 0.040(14) 0.006(15) 0.055(14)
O31 0.134(9) 0.086(7) 0.226(13) -0.009(8) -0.006(9) 0.056(7)
S5 0.125(4) 0.142(5) 0.169(5) 0.001(4) -0.002(4) 0.054(4)

loop_
_atom_type_symbol
_atom_type_description
_atom_type_scat_dispersion_real
_atom_type_scat_dispersion_imag
_atom_type_scat_source
C C 0.0033 0.0016 'International Tables Vol C Tables 4.2.6.8 and 6.1.1.4'
H H 0.0000 0.0000 'International Tables Vol C Tables 4.2.6.8 and 6.1.1.4'
O O 0.0106 0.0060 'International Tables Vol C Tables 4.2.6.8 and 6.1.1.4'
Zn Zn 0.2839 1.4301 'International Tables Vol C Tables 4.2.6.8 and 6.1.1.4'
S S 0.1246 0.1234 'International Tables Vol C Tables 4.2.6.8 and 6.1.1.4'

loop_
_geom_angle_atom_site_label_1
_geom_angle_atom_site_label_2
_geom_angle_atom_site_label_3
_geom_angle
_geom_angle_site_symmetry_1
_geom_angle_site_symmetry_3
O1 Zn1 O13 123.2(3) . 2
O1 Zn1 O15 113.9(3) . .
O13 Zn1 O15 109.8(4) 2 .
O1 Zn1 O12 105.6(3) . .
O13 Zn1 O12 99.3(4) 2 .
O15 Zn1 O12 101.5(3) . .
O1 Zn1 Zn3 37.25(19) . .
O13 Zn1 Zn3 144.7(3) 2 .
O15 Zn1 Zn3 76.6(2) . .
O12 Zn1 Zn3 113.8(2) . .
O1 Zn1 Zn4 36.7(2) . .
O13 Zn1 Zn4 88.8(3) 2 .
O15 Zn1 Zn4 123.2(2) . .
O12 Zn1 Zn4 128.7(2) . .
Zn3 Zn1 Zn4 61.19(4) . .
O11 Zn2 O1 111.3(3) . .
O11 Zn2 O7 107.0(4) . .
O1 Zn2 O7 114.6(3) . .
O11 Zn2 O4 105.4(4) . .
O1 Zn2 O4 116.8(3) . .
O7 Zn2 O4 100.7(4) . .
O9 Zn3 O16 106.5(4) 3_665 .
O9 Zn3 O1 117.1(4) 3_665 .
O16 Zn3 O1 114.7(3) . .
O9 Zn3 O8 105.9(5) 3_665 .
O16 Zn3 O8 103.1(4) . .
O1 Zn3 O8 108.4(4) . .
O9 Zn3 Zn1 131.7(4) 3_665 .
O16 Zn3 Zn1 77.5(2) . .
O1 Zn3 Zn1 37.20(19) . .
O8 Zn3 Zn1 120.3(3) . .
O28 Zn4 O1 163.7(4) . .
O28 Zn4 O3 90.8(4) . .
O1 Zn4 O3 102.5(3) . .
O28 Zn4 O10 90.5(6) . 3_665
O1 Zn4 O10 99.4(4) . 3_665
O3 Zn4 O10 87.0(4) . 3_665
O28 Zn4 O27 89.1(4) . .
O1 Zn4 O27 77.0(3) . .
O3 Zn4 O27 176.0(4) . .
O10 Zn4 O27 97.0(5) 3_665 .
O28 Zn4 O14 84.4(5) . 2
O1 Zn4 O14 86.1(4) . 2
O3 Zn4 O14 90.7(4) . 2
O10 Zn4 O14 174.4(5) 3_665 2
O27 Zn4 O14 85.3(4) . 2
O28 Zn4 Zn1 128.0(4) . .
O1 Zn4 Zn1 36.12(19) . .
O3 Zn4 Zn1 122.4(2) . .
O10 Zn4 Zn1 126.2(3) 3_665 .
O27 Zn4 Zn1 55.0(3) . .
O14 Zn4 Zn1 59.2(3) 2 .
O17 Zn5 O2 115.4(3) 12 .
O17 Zn5 O21 109.0(4) 12 2
O2 Zn5 O21 117.5(4) . 2
O17 Zn5 O19 102.6(3) 12 .
O2 Zn5 O19 108.5(3) . .
O21 Zn5 O19 101.8(4) 2 .
O17 Zn5 Zn7 79.9(3) 12 .
O2 Zn5 Zn7 35.6(2) . .
O21 Zn5 Zn7 137.8(3) 2 .
O19 Zn5 Zn7 116.7(2) . .
O24 Zn6 O20 107.0(5) . .
O24 Zn6 O2 115.4(5) . .
O20 Zn6 O2 108.2(3) . .
O24 Zn6 O6 104.7(5) . .
O20 Zn6 O6 104.4(4) . .
O2 Zn6 O6 116.3(4) . .
O25 Zn7 O18 103.9(6) 3_665 12
O25 Zn7 O2 116.4(6) 3_665 .
O18 Zn7 O2 107.4(4) 12 .
O25 Zn7 O23 114.9(9) 3_665 .
O18 Zn7 O23 109.4(6) 12 .
O2 Zn7 O23 104.6(5) . .
O25 Zn7 Zn5 131.5(6) 3_665 .
O18 Zn7 Zn5 71.9(3) 12 .
O2 Zn7 Zn5 35.9(2) . .
O23 Zn7 Zn5 111.7(5) . .
O2 Zn8 O29 161.5(8) . .
O2 Zn8 O26 101.5(7) . 3_665
O29 Zn8 O26 81.1(11) . 3_665
O2 Zn8 O5 105.7(4) . .
O29 Zn8 O5 92.4(8) . .
O26 Zn8 O5 93.1(6) 3_665 .
O2 Zn8 O22 93.7(5) . 2
O29 Zn8 O22 81.5(10) . 2
O26 Zn8 O22 162.0(9) 3_665 2
O5 Zn8 O22 92.0(5) . 2
O2 Zn8 O30 77.9(7) . .
O29 Zn8 O30 84.0(10) . .
O26 Zn8 O30 87.8(8) 3_665 .
O5 Zn8 O30 176.0(7) . .
O22 Zn8 O30 86.0(7) 2 .
O3 C1 O4 126.3(11) . .
O3 C1 C3 119.8(11) . .
O4 C1 C3 113.9(11) . .
O6 C2 O5 128.0(12) . .
O6 C2 C10 118.3(14) . .
O5 C2 C10 113.6(13) . .
C4 C3 C15 120.0 . .
C4 C3 C1 117.5(8) . .
C15 C3 C1 122.5(8) . .
C5 C4 C3 120.0 . .
C4 C5 C6 120.0 . .
C14 C6 C5 120.0 . .
C14 C6 C7 108.6(7) . .
C5 C6 C7 131.0(7) . .
C6 C14 C15 120.0 . .
C6 C14 C13 114.1(7) . .
C15 C14 C13 125.8(7) . .
C14 C15 C3 120.0 . .
C8 C7 C12 120.0 . .
C8 C7 C6 130.7(7) . .
C12 C7 C6 109.2(7) . .
C9 C8 C7 120.0 . .
C10 C9 C8 120.0 . .
C9 C10 C11 120.0 . .
C9 C10 C2 122.5(9) . .
C11 C10 C2 117.5(9) . .
C10 C11 C12 120.0 . .
C11 C12 C7 120.0 . .
C11 C12 C13 128.1(8) . .
C7 C12 C13 111.9(8) . .
C14 C13 C12 96.0(10) . .
O15 C16 O16 125.1(10) . .
O15 C16 C18 116.3(11) . .
O16 C16 C18 118.6(11) . .
O17 C17 O18 125.8(12) . .
O17 C17 C25 116.6(12) . .
O18 C17 C25 117.6(12) . .
C30 C18 C16 123.7(11) . .
C30 C18 C19 118.8(10) . .
C16 C18 C19 117.5(12) . .
C20 C19 C18 120.5(13) . .
C21 C20 C19 118.8(13) . .
C20 C21 C29 118.8(11) . .
C20 C21 C22 133.0(14) . .
C29 C21 C22 108.2(11) . .
C27 C22 C23 124.4(12) . .
C27 C22 C21 109.6(11) . .
C23 C22 C21 124.9(13) . .
C22 C23 C24 112.6(14) . .
C25 C24 C23 120.4(13) . .
C26 C25 C24 121.2(12) . .
C26 C25 C17 122.0(13) . .
C24 C25 C17 116.1(13) . .
C25 C26 C27 120.3(12) . .
C22 C27 C26 118.0(10) . .
C22 C27 C28 110.2(10) . .
C26 C27 C28 131.1(10) . .
C29 C28 C27 102.2(9) . .
C30 C29 C21 123.8(10) . .
C30 C29 C28 127.0(11) . .
C21 C29 C28 109.2(9) . .
C18 C30 C29 118.3(11) . .
O8 C31 O7 121.7(11) . .
O8 C31 C33 115.1(13) . .
O7 C31 C33 121.0(11) . .
O10 C32 O9 121.0(17) . .
O10 C32 C40 128.1(19) . .
O9 C32 C40 110.5(16) . .
C45 C33 C34 120.0(12) . .
C45 C33 C31 120.1(12) . .
C34 C33 C31 119.8(12) . .
C35 C34 C33 119.8(14) . .
C34 C35 C36 120.1(14) . .
C35 C36 C44 118.8(13) . .
C35 C36 C37 127.7(14) . .
C44 C36 C37 113.0(13) . .
C38 C37 C42 125.1(16) . .
C38 C37 C36 130.1(14) . .
C42 C37 C36 104.6(14) . .
C39 C38 C37 110.8(16) . .
C38 C39 C40 126.6(14) . .
C41 C40 C39 119.2(13) . .
C41 C40 C32 123.0(16) . .
C39 C40 C32 117.5(14) . .
C42 C41 C40 121.0(17) . .
C41 C42 C37 116.3(16) . .
C41 C42 C43 131.5(14) . .
C37 C42 C43 111.3(13) . .
C44 C43 C42 101.5(12) . .
C45 C44 C36 122.1(15) . .
C45 C44 C43 128.6(14) . .
C36 C44 C43 109.3(14) . .
C44 C45 C33 118.8(15) . .
O11 C46 O12 128.3(12) . .
O11 C46 C48 118.8(13) . .
O12 C46 C48 112.7(12) . .
O14 C47 O13 125.3(12) . .
O14 C47 C55 112.8(13) . .
O13 C47 C55 121.7(11) . .
C60 C48 C49 118.2(13) . .
C60 C48 C46 126.1(13) . .
C49 C48 C46 115.7(14) . .
C50 C49 C48 122.1(13) . .
C49 C50 C51 116.7(12) . .
C59 C51 C50 124.0(12) . .
C59 C51 C52 108.0(11) . .
C50 C51 C52 127.9(12) . .
C57 C52 C53 116.1(12) . .
C57 C52 C51 109.9(11) . .
C53 C52 C51 133.9(12) . .
C54 C53 C52 122.3(13) . .
C53 C54 C55 119.5(14) . .
C56 C55 C54 119.3(12) . .
C56 C55 C47 120.5(12) . .
C54 C55 C47 120.0(11) . .
C57 C56 C55 119.5(12) . .
C56 C57 C52 122.7(12) . .
C56 C57 C58 128.7(11) . .
C52 C57 C58 108.4(11) . .
C59 C58 C57 97.9(11) . .
C51 C59 C60 118.9(14) . .
C51 C59 C58 115.6(13) . .
C60 C59 C58 125.6(13) . .
C48 C60 C59 119.6(13) . .
O24 C61 O23 114(2) . .
O24 C61 C63 137.7(18) . .
O23 C61 C63 107.3(17) . .
O25 C62 O26 117.3(16) . .
O25 C62 C70 121(2) . .
O26 C62 C70 121(2) . .
C64 C63 C75 120.0 . .
C64 C63 C61 105.7(11) . .
C75 C63 C61 134.0(11) . .
C65 C64 C63 120.0 . .
C64 C65 C66 120.0 . .
C65 C66 C74 120.0 . .
C65 C66 C67 139.7(14) . .
C74 C66 C67 100.3(14) . .
C75 C74 C66 120.0 . .
C75 C74 C73 120.8(14) . .
C66 C74 C73 118.9(15) . .
C74 C75 C63 120.0 . .
C68 C67 C72 120.0 . .
C68 C67 C66 127.2(14) . .
C72 C67 C66 111.2(14) . .
C67 C68 C69 120.0 . .
C70 C69 C68 120.0 . .
C69 C70 C71 120.0 . .
C69 C70 C62 121.3(16) . .
C71 C70 C62 118.6(16) . .
C70 C71 C72 120.0 . .
C71 C72 C67 120.0 . .
C71 C72 C73 121.3(15) . .
C67 C72 C73 118.5(14) . .
C72 C73 C74 90.3(16) . .
O20 C76 O19 119.1(12) . .
O20 C76 C78 120.6(12) . .
O19 C76 C78 120.1(12) . .
O22 C77 O21 124.3(17) . .
O22 C77 C85 118.0(14) . .
O21 C77 C85 117.3(15) . .
C79 C78 C90 117.6(12) . .
C79 C78 C76 118.8(13) . .
C90 C78 C76 123.2(11) . .
C80 C79 C78 121.3(12) . .
C79 C80 C81 120.9(11) . .
C82 C81 C89 112.1(9) . .
C82 C81 C80 131.6(10) . .
C89 C81 C80 116.2(11) . .
C87 C82 C81 108.8(11) . .
C87 C82 C83 119.6(11) . .
C81 C82 C83 131.6(9) . .
C84 C83 C82 118.3(10) . .
C83 C84 C85 123.8(11) . .
C86 C85 C84 118.9(11) . .
C86 C85 C77 122.4(10) . .
C84 C85 C77 118.4(10) . .
C85 C86 C87 116.2(11) . .
C82 C87 C86 122.9(12) . .
C82 C87 C88 112.6(12) . .
C86 C87 C88 124.4(10) . .
C87 C88 C89 99.0(9) . .
C90 C89 C81 124.0(10) . .
C90 C89 C88 128.8(10) . .
C81 C89 C88 107.2(10) . .
C89 C90 C78 119.7(11) . .
S4 C97 S4 67.9(11) . 4
Zn2 O1 Zn1 113.2(4) . .
Zn2 O1 Zn3 109.3(3) . .
Zn1 O1 Zn3 105.6(3) . .
Zn2 O1 Zn4 112.7(3) . .
Zn1 O1 Zn4 107.2(3) . .
Zn3 O1 Zn4 108.6(4) . .
Zn7 O2 Zn6 109.3(4) . .
Zn7 O2 Zn5 108.5(3) . .
Zn6 O2 Zn5 110.5(4) . .
Zn7 O2 Zn8 109.1(4) . .
Zn6 O2 Zn8 110.0(3) . .
Zn5 O2 Zn8 109.3(4) . .
C1 O3 Zn4 137.3(8) . .
C1 O4 Zn2 123.4(8) . .
C2 O5 Zn8 135.3(9) . .
C2 O6 Zn6 124.4(9) . .
C31 O7 Zn2 129.1(8) . .
C31 O8 Zn3 133.3(9) . .
C32 O9 Zn3 122.4(10) . 2_655
C32 O10 Zn4 135.9(13) . 2_655
C46 O11 Zn2 129.0(8) . .
C46 O12 Zn1 129.3(8) . .
C47 O13 Zn1 111.7(7) . 3
C47 O14 Zn4 132.8(10) . 3
C16 O15 Zn1 129.5(7) . .
C16 O16 Zn3 131.0(7) . .
C17 O17 Zn5 125.3(8) . 12_556
C17 O18 Zn7 136.3(9) . 12_556
C76 O19 Zn5 129.1(8) . .
C76 O20 Zn6 134.9(9) . .
C77 O21 Zn5 116.6(9) . 3
C77 O22 Zn8 137.2(13) . 3
C61 O23 Zn7 140.6(15) . .
C61 O24 Zn6 133.7(15) . .
C62 O25 Zn7 128.0(13) . 2_655
C62 O26 Zn8 140.7(14) . 2_655
S1 O27 Zn4 131.3(7) . .
S2 O28 Zn4 128.1(7) . .
S3 O29 Zn8 125.0(18) . .
S4 O30 Zn8 131.5(15) . .
C92 S1 O27 82.3(12) . .
C92 S1 C91 147.4(19) . .
O27 S1 C91 102.1(17) . .
O28 S2 C94 80.9(11) . .
O28 S2 C93 110.9(10) . .
C94 S2 C93 123.0(13) . .
O29 S3 C96 128.6(19) . .
O29 S3 C95 115(2) . .
C96 S3 C95 89(2) . .
O30 S4 C97 103.2(17) . .
O30 S4 C97 118.0(15) . 4
C97 S4 C97 92(2) . 4
O30 S4 S4 156.3(12) . 4
C97 S4 S4 58.2(8) . 4
C97 S4 S4 53.9(8) 4 4
O31 Zn9 O31 90.9(5) 3 .
O31 Zn9 O31 90.9(5) 3 2
O31 Zn9 O31 90.9(5) . 2
O31 Zn9 O31 89.1(5) 3 7_556
O31 Zn9 O31 180.0(8) . 7_556
O31 Zn9 O31 89.1(5) 2 7_556
O31 Zn9 O31 89.1(5) 3 8_556
O31 Zn9 O31 89.1(5) . 8_556
O31 Zn9 O31 180.0(6) 2 8_556
O31 Zn9 O31 90.9(5) 7_556 8_556
O31 Zn9 O31 180.0(9) 3 9_556
O31 Zn9 O31 89.1(5) . 9_556
O31 Zn9 O31 89.1(5) 2 9_556
O31 Zn9 O31 90.9(5) 7_556 9_556
O31 Zn9 O31 90.9(5) 8_556 9_556
S5 O31 Zn9 122.7(7) . .
O31 S5 C99 101.8(10) . .
O31 S5 C98 105.9(10) . .
C99 S5 C98 109.2(12) . .

loop_
_geom_bond_atom_site_label_1
_geom_bond_atom_site_label_2
_geom_bond_distance
_geom_bond_site_symmetry_2
Zn1 O1 1.949(7) .
Zn1 O13 1.955(8) 2
Zn1 O15 2.003(7) .
Zn1 O12 2.027(9) .
Zn1 Zn3 3.1049(17) .
Zn1 Zn4 3.1574(18) .
Zn2 O11 1.923(8) .
Zn2 O1 1.925(7) .
Zn2 O7 1.938(8) .
Zn2 O4 1.969(7) .
Zn3 O9 1.853(13) 3_665
Zn3 O16 1.931(8) .
Zn3 O1 1.951(7) .
Zn3 O8 1.996(10) .
Zn4 O28 1.959(10) .
Zn4 O1 1.974(7) .
Zn4 O3 2.092(8) .
Zn4 O10 2.093(11) 3_665
Zn4 O27 2.173(9) .
Zn4 O14 2.241(11) 2
Zn5 O17 1.952(7) 12
Zn5 O2 1.952(7) .
Zn5 O21 1.995(8) 2
Zn5 O19 2.034(9) .
Zn5 Zn7 3.156(2) .
Zn6 O24 1.940(11) .
Zn6 O20 1.942(9) .
Zn6 O2 1.950(8) .
Zn6 O6 1.968(9) .
Zn7 O25 1.888(16) 3_665
Zn7 O18 1.932(9) 12
Zn7 O2 1.936(7) .
Zn7 O23 2.042(16) .
Zn8 O2 1.960(8) .
Zn8 O29 2.00(2) .
Zn8 O26 2.008(18) 3_665
Zn8 O5 2.028(9) .
Zn8 O22 2.109(15) 2
Zn8 O30 2.30(2) .
C1 O3 1.259(13) .
C1 O4 1.276(13) .
C1 C3 1.486(13) .
C2 O6 1.225(15) .
C2 O5 1.272(16) .
C2 C10 1.502(13) .
C3 C4 1.3900 .
C3 C15 1.3900 .
C4 C5 1.3900 .
C5 C6 1.3900 .
C6 C14 1.3900 .
C6 C7 1.510(8) .
C14 C15 1.3900 .
C14 C13 1.594(14) .
C7 C8 1.3900 .
C7 C12 1.3900 .
C8 C9 1.3900 .
C9 C10 1.3900 .
C10 C11 1.3900 .
C11 C12 1.3900 .
C12 C13 1.651(14) .
C16 O15 1.237(13) .
C16 O16 1.275(13) .
C16 C18 1.474(14) .
C17 O17 1.225(14) .
C17 O18 1.271(14) .
C17 C25 1.538(16) .
C18 C30 1.375(16) .
C18 C19 1.488(19) .
C19 C20 1.406(18) .
C20 C21 1.362(17) .
C21 C29 1.443(17) .
C21 C22 1.455(16) .
C22 C27 1.381(16) .
C22 C23 1.429(18) .
C23 C24 1.445(18) .
C24 C25 1.41(2) .
C25 C26 1.348(17) .
C26 C27 1.411(15) .
C27 C28 1.538(14) .
C28 C29 1.513(13) .
C29 C30 1.375(14) .
C31 O8 1.270(13) .
C31 O7 1.301(15) .
C31 C33 1.502(16) .
C32 O10 1.178(19) .
C32 O9 1.42(2) .
C32 C40 1.53(2) .
C33 C45 1.387(16) .
C33 C34 1.492(17) .
C34 C35 1.302(18) .
C35 C36 1.383(18) .
C36 C44 1.479(19) .
C36 C37 1.53(2) .
C37 C38 1.44(2) .
C37 C42 1.53(2) .
C38 C39 1.318(19) .
C39 C40 1.469(19) .
C40 C41 1.38(2) .
C41 C42 1.32(2) .
C42 C43 1.63(2) .
C43 C44 1.59(2) .
C44 C45 1.28(2) .
C46 O11 1.242(14) .
C46 O12 1.265(14) .
C46 C48 1.565(18) .
C47 O14 1.224(14) .
C47 O13 1.229(14) .
C47 C55 1.487(17) .
C48 C60 1.409(18) .
C48 C49 1.461(17) .
C49 C50 1.354(16) .
C50 C51 1.423(15) .
C51 C59 1.367(17) .
C51 C52 1.439(16) .
C52 C57 1.415(16) .
C52 C53 1.423(18) .
C53 C54 1.38(2) .
C54 C55 1.416(17) .
C55 C56 1.413(16) .
C56 C57 1.372(16) .
C57 C58 1.611(18) .
C58 C59 1.497(18) .
C59 C60 1.416(19) .
C61 O24 1.23(2) .
C61 O23 1.35(2) .
C61 C63 1.39(3) .
C62 O25 1.27(3) .
C62 O26 1.28(3) .
C62 C70 1.474(15) .
C63 C64 1.3900 .
C63 C75 1.3900 .
C64 C65 1.3900 .
C65 C66 1.3900 .
C66 C74 1.3900 .
C66 C67 1.460(14) .
C74 C75 1.3900 .
C74 C73 1.65(2) .
C67 C68 1.3900 .
C67 C72 1.3900 .
C68 C69 1.3900 .
C69 C70 1.3900 .
C70 C71 1.3900 .
C71 C72 1.3900 .
C72 C73 1.46(2) .
C76 O20 1.278(14) .
C76 O19 1.283(14) .
C76 C78 1.441(18) .
C77 O22 1.190(18) .
C77 O21 1.293(16) .
C77 C85 1.487(19) .
C78 C79 1.435(16) .
C78 C90 1.438(16) .
C79 C80 1.363(17) .
C80 C81 1.457(15) .
C81 C82 1.401(15) .
C81 C89 1.408(14) .
C82 C87 1.374(14) .
C82 C83 1.408(14) .
C83 C84 1.299(15) .
C84 C85 1.447(14) .
C85 C86 1.382(14) .
C86 C87 1.415(16) .
C87 C88 1.532(15) .
C88 C89 1.590(15) .
C89 C90 1.356(15) .
C91 S1 1.69(3) .
C92 S1 1.51(2) .
C93 S2 1.92(3) .
C94 S2 1.70(2) .
C95 S3 1.653(18) .
C96 S3 1.642(18) .
C97 S4 1.717(18) .
C97 S4 1.805(18) 4
O9 Zn3 1.853(12) 2_655
O10 Zn4 2.093(11) 2_655
O13 Zn1 1.955(8) 3
O14 Zn4 2.241(11) 3
O17 Zn5 1.952(7) 12_556
O18 Zn7 1.932(9) 12_556
O21 Zn5 1.995(8) 3
O22 Zn8 2.109(15) 3
O25 Zn7 1.888(15) 2_655
O26 Zn8 2.008(18) 2_655
O27 S1 1.561(11) .
O28 S2 1.504(10) .
O29 S3 1.49(2) .
O30 S4 1.47(3) .
S4 C97 1.805(18) 4
S4 S4 1.97(2) 4
Zn9 O31 2.074(13) 3
Zn9 O31 2.074(13) .
Zn9 O31 2.074(13) 2
Zn9 O31 2.074(13) 7_556
Zn9 O31 2.074(13) 8_556
Zn9 O31 2.074(13) 9_556
C99 S5 1.72(2) .
C98 S5 1.87(2) .
O31 S5 1.502(11) .
